data_7041458
loop_
_publ_author_name
'Wang, Chunhong'
'Xiang, Li'
'Leng, Xuebing'
'Chen, Yaofeng'

_publ_section_title
;
 Rare-earth metal hydrides supported by silicon-bridged boratabenzene
 fluorenyl ligands: synthesis, structure and reactivity.
;
_journal_issue 4
_journal_name_full 'Dalton transactions (Cambridge, England : 2003)'
_journal_page_first 1218
_journal_page_last 1227
_journal_paper_doi 10.1039/c6dt04441g
_journal_volume 46
_journal_year 2017
_chemical_formula_sum 'C60 H81 B2 La2 N2 Si2'
_chemical_formula_weight 1185.89
_chemical_name_systematic
; 
 ? 
;
_space_group_IT_number 15
_symmetry_cell_setting monoclinic
_symmetry_space_group_name_Hall '-C 2yc'
_symmetry_space_group_name_H-M 'C 1 2/c 1'
_atom_sites_solution_hydrogens geom
_atom_sites_solution_primary direct
_atom_sites_solution_secondary difmap
_audit_creation_method SHELXL-97
_audit_update_record
;
2016-11-22 deposited with the CCDC.
2016-12-15 downloaded from the CCDC.
;
_cell_angle_alpha 90.00
_cell_angle_beta 113.130(2)
_cell_angle_gamma 90.00
_cell_formula_units_Z 4
_cell_length_a 16.4581(18)
_cell_length_b 20.025(2)
_cell_length_c 18.863(3)
_cell_measurement_reflns_used 8434
_cell_measurement_temperature 140(2)
_cell_measurement_theta_max 30.59
_cell_measurement_theta_min 2.34
_cell_volume 5717.0(12)
_computing_cell_refinement 'Bruker SAINT'
_computing_data_collection 'Bruker APEX2'
_computing_data_reduction 'Bruker SAINT'
_computing_molecular_graphics 'Bruker SHELXTL'
_computing_publication_material 'Bruker SHELXTL'
_computing_structure_refinement 'SHELXL-97 (Sheldrick, 2008)'
_computing_structure_solution 'SHELXS-97 (Sheldrick, 2008)'
_diffrn_ambient_temperature 140(2)
_diffrn_measured_fraction_theta_full 0.996
_diffrn_measured_fraction_theta_max 0.996
_diffrn_measurement_device_type 'Bruker APEX-II CCD'
_diffrn_measurement_method '\f and \w scans'
_diffrn_radiation_monochromator graphite
_diffrn_radiation_source 'fine-focus sealed tube'
_diffrn_radiation_type MoK\a
_diffrn_radiation_wavelength 0.71073
_diffrn_reflns_av_R_equivalents 0.0597
_diffrn_reflns_av_sigmaI/netI 0.0601
_diffrn_reflns_limit_h_max 23
_diffrn_reflns_limit_h_min -23
_diffrn_reflns_limit_k_max 24
_diffrn_reflns_limit_k_min -28
_diffrn_reflns_limit_l_max 27
_diffrn_reflns_limit_l_min -25
_diffrn_reflns_number 28183
_diffrn_reflns_theta_full 30.62
_diffrn_reflns_theta_max 30.62
_diffrn_reflns_theta_min 1.69
_exptl_absorpt_coefficient_mu 1.554
_exptl_absorpt_correction_T_max 0.8601
_exptl_absorpt_correction_T_min 0.7463
_exptl_absorpt_correction_type multi-scan
_exptl_absorpt_process_details sadabs
_exptl_crystal_colour yellow
_exptl_crystal_density_diffrn 1.378
_exptl_crystal_density_method 'not measured'
_exptl_crystal_description block
_exptl_crystal_F_000 2428
_exptl_crystal_size_max 0.20
_exptl_crystal_size_mid 0.12
_exptl_crystal_size_min 0.10
_refine_diff_density_max 1.154
_refine_diff_density_min -1.450
_refine_diff_density_rms 0.149
_refine_ls_extinction_method none
_refine_ls_goodness_of_fit_ref 1.020
_refine_ls_hydrogen_treatment mixed
_refine_ls_matrix_type full
_refine_ls_number_parameters 320
_refine_ls_number_reflns 8796
_refine_ls_number_restraints 10
_refine_ls_restrained_S_all 1.062
_refine_ls_R_factor_all 0.0588
_refine_ls_R_factor_gt 0.0367
_refine_ls_shift/su_max 0.018
_refine_ls_shift/su_mean 0.001
_refine_ls_structure_factor_coef Fsqd
_refine_ls_weighting_details 'calc w=1/[\s^2^(Fo^2^)+(0.0512P)^2^+0.3010P] where P=(Fo^2^+2Fc^2^)/3'
_refine_ls_weighting_scheme calc
_refine_ls_wR_factor_gt 0.0902
_refine_ls_wR_factor_ref 0.1009
_reflns_number_gt 6648
_reflns_number_total 8796
_reflns_threshold_expression >2sigma(I)
_cod_data_source_file c6dt04441g2.cif
_cod_data_source_block 5-La
_cod_depositor_comments
;
The following automatic conversions were performed:

'_symmetry_cell_setting' value 'Monoclinic' changed to 'monoclinic'
according to
/usr/data/users/saulius/crontab/automatic-downloads/rss-feeds/RSC/lib/dictionaries/cif_core.dic
dictionary named 'cif_core.dic' version 2.4.2 from 2011-04-26.

Automatic conversion script
Id: cif_fix_values 4268 2015-11-12 08:31:59Z antanas 

 Adding full bibliography for 7041456--7041465.cif.
;
_cod_original_cell_volume 5716.8(12)
_cod_original_sg_symbol_H-M C2/c
_cod_database_code 7041458

loop_
_symmetry_equiv_pos_as_xyz
'x, y, z'
'-x, y, -z+1/2'
'x+1/2, y+1/2, z'
'-x+1/2, y+1/2, -z+1/2'
'-x, -y, -z'
'x, -y, z-1/2'
'-x+1/2, -y+1/2, -z'
'x+1/2, -y+1/2, z-1/2'

loop_
_atom_site_label
_atom_site_type_symbol
_atom_site_fract_x
_atom_site_fract_y
_atom_site_fract_z
_atom_site_U_iso_or_equiv
_atom_site_adp_type
_atom_site_occupancy
_atom_site_symmetry_multiplicity
_atom_site_calc_flag
_atom_site_refinement_flags
La1 La 0.877129(10) 0.096827(8) 0.192398(9) 0.01940(6) Uani 1 1 d .
H1M H 1.0000 0.145(3) 0.2500 0.031(13) Uiso 1 2 d S
Si1 Si 0.96488(5) 0.18318(5) 0.40853(5) 0.02358(17) Uani 1 1 d .
N1 N 0.68684(19) 0.01457(17) 0.00458(19) 0.0391(7) Uani 1 1 d .
B1 B 0.7662(2) 0.0529(2) 0.0268(2) 0.0271(7) Uani 1 1 d .
C1 C 0.86575(19) 0.16055(16) 0.32042(16) 0.0228(6) Uani 1 1 d .
C2 C 0.8086(2) 0.10319(16) 0.31212(17) 0.0238(6) Uani 1 1 d .
C3 C 0.8169(2) 0.04612(18) 0.35922(17) 0.0282(7) Uani 1 1 d .
H3 H 0.8666 0.0415 0.4066 0.034 Uiso 1 1 calc R
C4 C 0.7531(2) -0.0022(2) 0.3362(2) 0.0383(8) Uani 1 1 d .
H4 H 0.7583 -0.0396 0.3686 0.046 Uiso 1 1 calc R
C5 C 0.6793(3) 0.0024(2) 0.2649(2) 0.0463(10) Uani 1 1 d .
H5 H 0.6374 -0.0329 0.2491 0.056 Uiso 1 1 calc R
C6 C 0.6679(2) 0.0570(2) 0.2187(2) 0.0385(9) Uani 1 1 d .
H6 H 0.6177 0.0603 0.1715 0.046 Uiso 1 1 calc R
C7 C 0.7314(2) 0.10849(18) 0.24167(18) 0.0280(7) Uani 1 1 d .
C8 C 0.7355(2) 0.17190(18) 0.20800(17) 0.0286(7) Uani 1 1 d .
C9 C 0.6735(2) 0.2049(2) 0.14273(18) 0.0357(8) Uani 1 1 d .
H9 H 0.6183 0.1849 0.1128 0.043 Uiso 1 1 calc R
C10 C 0.6955(3) 0.2674(2) 0.1236(2) 0.0424(10) Uani 1 1 d .
H10 H 0.6537 0.2915 0.0817 0.051 Uiso 1 1 calc R
C11 C 0.7787(3) 0.2951(2) 0.1655(2) 0.0409(9) Uani 1 1 d .
H11 H 0.7938 0.3364 0.1489 0.049 Uiso 1 1 calc R
C12 C 0.8393(2) 0.26464(18) 0.22989(19) 0.0329(7) Uani 1 1 d .
H12 H 0.8952 0.2848 0.2572 0.039 Uiso 1 1 calc R
C13 C 0.8178(2) 0.20267(17) 0.25554(17) 0.0263(6) Uani 1 1 d .
C14 C 0.9947(2) 0.27327(18) 0.4078(2) 0.0389(8) Uani 1 1 d .
H14A H 1.0186 0.2805 0.3684 0.058 Uiso 1 1 calc R
H14B H 1.0393 0.2856 0.4585 0.058 Uiso 1 1 calc R
H14C H 0.9419 0.3009 0.3963 0.058 Uiso 1 1 calc R
C15 C 0.9357(2) 0.1712(2) 0.49411(18) 0.0377(8) Uani 1 1 d .
H15A H 0.8797 0.1938 0.4851 0.057 Uiso 1 1 calc R
H15B H 0.9824 0.1901 0.5399 0.057 Uiso 1 1 calc R
H15C H 0.9298 0.1234 0.5021 0.057 Uiso 1 1 calc R
C16 C 0.76933(19) 0.12866(17) 0.03331(17) 0.0254(6) Uani 1 1 d .
H16 H 0.7161 0.1525 0.0234 0.030 Uiso 1 1 calc R
C17 C 0.84841(19) 0.16409(16) 0.05351(16) 0.0243(6) Uani 1 1 d .
H17 H 0.8461 0.2115 0.0536 0.029 Uiso 1 1 calc R
C18 C 0.93254(19) 0.13258(16) 0.07411(16) 0.0218(6) Uani 1 1 d .
C19 C 0.93312(19) 0.06194(16) 0.06998(16) 0.0222(6) Uani 1 1 d .
H19 H 0.9881 0.0404 0.0804 0.027 Uiso 1 1 calc R
C20 C 0.8586(2) 0.02224(17) 0.05175(17) 0.0259(6) Uani 1 1 d .
H20 H 0.8650 -0.0249 0.0548 0.031 Uiso 1 1 calc R
C21 C 0.5999(2) 0.0456(2) -0.0219(3) 0.0474(10) Uani 1 1 d .
H21A H 0.6057 0.0906 0.0013 0.057 Uiso 1 1 calc R
H21B H 0.5615 0.0187 -0.0035 0.057 Uiso 1 1 calc R
C22 C 0.5559(3) 0.0518(3) -0.1088(3) 0.0620(13) Uani 1 1 d .
H22A H 0.5905 0.0820 -0.1269 0.093 Uiso 1 1 calc R
H22B H 0.4961 0.0697 -0.1233 0.093 Uiso 1 1 calc R
H22C H 0.5527 0.0077 -0.1322 0.093 Uiso 1 1 calc R
C23 C 0.6853(3) -0.0581(2) -0.0041(3) 0.0552(11) Uani 1 1 d U
H23A H 0.7445 -0.0732 0.0005 0.066 Uiso 1 1 calc R
H23B H 0.6427 -0.0697 -0.0566 0.066 Uiso 1 1 calc R
C24 C 0.6613(6) -0.0945(3) 0.0521(5) 0.105(2) Uani 1 1 d U
H24A H 0.7056 -0.0862 0.1041 0.158 Uiso 1 1 calc R
H24B H 0.6588 -0.1425 0.0410 0.158 Uiso 1 1 calc R
H24C H 0.6033 -0.0793 0.0489 0.158 Uiso 1 1 calc R
C25 C 1.0000 -0.0001(2) 0.2500 0.0297(9) Uani 1 2 d S
C26 C 0.9276(3) -0.0368(3) 0.2548(3) 0.0682(16) Uani 1 1 d .
C27 C 0.9277(4) -0.0962(2) 0.2957(4) 0.086(2) Uani 1 1 d D
H27A H 0.9203 -0.0877 0.3445 0.103 Uiso 1 1 calc R
H27B H 0.9805 -0.1243 0.3052 0.103 Uiso 1 1 calc R
C28 C 0.8381(6) -0.1260(5) 0.2276(6) 0.070(3) Uani 0.50 1 d PD
H28A H 0.7881 -0.0965 0.2207 0.104 Uiso 0.50 1 calc PR
H28B H 0.8258 -0.1707 0.2422 0.104 Uiso 0.50 1 calc PR
H28C H 0.8469 -0.1288 0.1792 0.104 Uiso 0.50 1 calc PR
C29 C 0.4532(3) 0.2072(6) 0.2272(3) 0.144(4) Uani 1 1 d D
H29A H 0.4299 0.1726 0.2517 0.173 Uiso 1 1 calc R
H29B H 0.4327 0.2503 0.2399 0.173 Uiso 1 1 calc R
C30 C 0.4045(5) 0.1994(7) 0.1504(4) 0.201(7) Uani 1 1 d D
H30A H 0.4049 0.1511 0.1398 0.241 Uiso 1 1 calc R
H30B H 0.4382 0.2214 0.1236 0.241 Uiso 1 1 calc R
C31 C 0.3152(5) 0.2208(4) 0.1117(4) 0.117(3) Uani 1 1 d D
H31A H 0.2759 0.1894 0.1225 0.176 Uiso 1 1 calc R
H31B H 0.3001 0.2224 0.0561 0.176 Uiso 1 1 calc R
H31C H 0.3082 0.2654 0.1301 0.176 Uiso 1 1 calc R

loop_
_atom_site_aniso_label
_atom_site_aniso_U_11
_atom_site_aniso_U_22
_atom_site_aniso_U_33
_atom_site_aniso_U_23
_atom_site_aniso_U_13
_atom_site_aniso_U_12
La1 0.02053(9) 0.02309(9) 0.01592(8) -0.00023(6) 0.00859(6) -0.00023(7)
Si1 0.0246(4) 0.0275(4) 0.0196(4) -0.0041(3) 0.0098(3) 0.0013(3)
N1 0.0321(15) 0.0397(17) 0.0512(18) -0.0098(15) 0.0226(14) -0.0085(13)
B1 0.0288(17) 0.0323(19) 0.0216(16) -0.0046(14) 0.0116(14) -0.0051(15)
C1 0.0250(14) 0.0274(16) 0.0197(13) 0.0011(11) 0.0126(11) 0.0016(12)
C2 0.0230(13) 0.0328(17) 0.0187(13) -0.0002(12) 0.0115(11) 0.0016(12)
C3 0.0300(15) 0.0359(18) 0.0205(14) 0.0032(13) 0.0119(12) -0.0018(13)
C4 0.045(2) 0.042(2) 0.0299(17) 0.0045(15) 0.0176(15) -0.0117(17)
C5 0.041(2) 0.062(3) 0.0364(19) -0.0038(19) 0.0151(16) -0.0257(19)
C6 0.0257(16) 0.063(3) 0.0246(16) -0.0023(17) 0.0077(13) -0.0118(16)
C7 0.0234(14) 0.043(2) 0.0197(14) 0.0016(13) 0.0105(12) 0.0026(13)
C8 0.0257(14) 0.0417(19) 0.0214(14) 0.0022(13) 0.0126(12) 0.0079(13)
C9 0.0297(15) 0.055(2) 0.0235(15) 0.0024(15) 0.0115(13) 0.0152(16)
C10 0.047(2) 0.055(2) 0.0273(17) 0.0132(16) 0.0169(16) 0.0297(19)
C11 0.057(2) 0.0319(19) 0.0387(19) 0.0130(16) 0.0245(18) 0.0164(18)
C12 0.0441(19) 0.0280(17) 0.0298(16) 0.0031(14) 0.0180(15) 0.0072(15)
C13 0.0283(14) 0.0328(17) 0.0219(14) 0.0022(12) 0.0144(12) 0.0072(13)
C14 0.0392(19) 0.0269(18) 0.044(2) -0.0085(15) 0.0098(16) 0.0033(15)
C15 0.0333(17) 0.061(3) 0.0213(15) -0.0067(16) 0.0128(13) 0.0017(17)
C16 0.0214(13) 0.0338(18) 0.0203(13) -0.0004(12) 0.0076(11) 0.0021(12)
C17 0.0274(14) 0.0254(15) 0.0193(13) 0.0021(11) 0.0084(11) 0.0004(12)
C18 0.0228(13) 0.0267(15) 0.0165(12) 0.0021(11) 0.0085(11) 0.0000(11)
C19 0.0249(13) 0.0268(15) 0.0168(12) -0.0021(11) 0.0102(11) 0.0017(12)
C20 0.0322(15) 0.0262(16) 0.0208(13) -0.0039(12) 0.0120(12) -0.0030(13)
C21 0.0297(17) 0.049(2) 0.072(3) -0.021(2) 0.0292(19) -0.0129(17)
C22 0.036(2) 0.071(3) 0.072(3) -0.024(3) 0.013(2) 0.002(2)
C23 0.049(2) 0.039(2) 0.088(3) -0.013(2) 0.037(2) -0.0158(19)
C24 0.136(5) 0.063(4) 0.162(6) 0.020(4) 0.107(5) 0.004(3)
C25 0.033(2) 0.027(2) 0.024(2) 0.000 0.0057(18) 0.000
C26 0.048(2) 0.065(3) 0.097(4) 0.055(3) 0.035(3) 0.013(2)
C27 0.110(5) 0.054(3) 0.139(6) 0.051(3) 0.098(5) 0.038(3)
C28 0.076(7) 0.043(5) 0.105(9) -0.001(6) 0.052(7) -0.012(5)
C29 0.095(5) 0.278(13) 0.077(5) 0.002(6) 0.052(4) -0.028(6)
C30 0.107(7) 0.38(2) 0.113(7) -0.036(10) 0.039(6) -0.079(10)
C31 0.109(6) 0.152(8) 0.098(5) 0.033(5) 0.048(5) -0.026(6)

loop_
_atom_type_symbol
_atom_type_description
_atom_type_scat_dispersion_real
_atom_type_scat_dispersion_imag
_atom_type_scat_source
C C 0.0033 0.0016 'International Tables Vol C Tables 4.2.6.8 and 6.1.1.4'
H H 0.0000 0.0000 'International Tables Vol C Tables 4.2.6.8 and 6.1.1.4'
N N 0.0061 0.0033 'International Tables Vol C Tables 4.2.6.8 and 6.1.1.4'
B B 0.0013 0.0007 'International Tables Vol C Tables 4.2.6.8 and 6.1.1.4'
Si Si 0.0817 0.0704 'International Tables Vol C Tables 4.2.6.8 and 6.1.1.4'
La La -0.2871 2.4523 'International Tables Vol C Tables 4.2.6.8 and 6.1.1.4'

loop_
_geom_angle_atom_site_label_1
_geom_angle_atom_site_label_2
_geom_angle_atom_site_label_3
_geom_angle
_geom_angle_site_symmetry_1
_geom_angle_site_symmetry_3
C25 La1 C13 134.91(7) . .
C25 La1 C1 105.85(7) . .
C13 La1 C1 29.85(9) . .
C25 La1 C18 94.42(6) . .
C13 La1 C18 114.97(9) . .
C1 La1 C18 136.02(9) . .
C25 La1 C17 122.89(6) . .
C13 La1 C17 94.29(9) . .
C1 La1 C17 122.71(9) . .
C18 La1 C17 29.42(8) . .
C25 La1 C8 147.14(7) . .
C13 La1 C8 29.28(9) . .
C1 La1 C8 49.03(9) . .
C18 La1 C8 118.35(9) . .
C17 La1 C8 89.92(9) . .
C25 La1 C19 74.01(6) . .
C13 La1 C19 143.18(9) . .
C1 La1 C19 161.74(9) . .
C18 La1 C19 28.74(9) . .
C17 La1 C19 50.32(9) . .
C8 La1 C19 137.07(8) . .
C25 La1 C16 129.19(7) . .
C13 La1 C16 95.77(9) . .
C1 La1 C16 124.89(9) . .
C18 La1 C16 51.65(8) . .
C17 La1 C16 28.29(8) . .
C8 La1 C16 78.47(8) . .
C19 La1 C16 58.83(8) . .
C25 La1 C2 100.20(6) . .
C13 La1 C2 47.52(9) . .
C1 La1 C2 29.50(9) . .
C18 La1 C2 162.48(9) . .
C17 La1 C2 136.88(9) . .
C8 La1 C2 47.13(9) . .
C19 La1 C2 168.04(9) . .
C16 La1 C2 122.06(8) . .
C25 La1 C7 120.72(8) . .
C13 La1 C7 47.93(10) . .
C1 La1 C7 48.99(9) . .
C18 La1 C7 143.07(9) . .
C17 La1 C7 113.68(9) . .
C8 La1 C7 28.67(10) . .
C19 La1 C7 147.03(9) . .
C16 La1 C7 93.85(8) . .
C2 La1 C7 28.70(9) . .
C25 La1 C26 29.28(10) . .
C13 La1 C26 128.20(13) . .
C1 La1 C26 100.10(13) . .
C18 La1 C26 115.12(12) . .
C17 La1 C26 137.15(14) . .
C8 La1 C26 123.49(11) . .
C19 La1 C26 88.33(13) . .
C16 La1 C26 125.68(14) . .
C2 La1 C26 82.07(12) . .
C7 La1 C26 94.88(11) . .
C25 La1 C20 78.17(7) . .
C13 La1 C20 146.92(9) . .
C1 La1 C20 170.43(8) . .
C18 La1 C20 50.79(9) . .
C17 La1 C20 59.06(9) . .
C8 La1 C20 123.56(9) . .
C19 La1 C20 27.42(8) . .
C16 La1 C20 51.34(9) . .
C2 La1 C20 142.01(9) . .
C7 La1 C20 121.45(9) . .
C26 La1 C20 79.08(14) . .
C25 La1 H1M 73.2(13) . .
C13 La1 H1M 81.7(10) . .
C1 La1 H1M 73.9(5) . .
C18 La1 H1M 75.4(2) . .
C17 La1 H1M 92.0(7) . .
C8 La1 H1M 110.8(10) . .
C19 La1 H1M 88.9(4) . .
C16 La1 H1M 120.2(7) . .
C2 La1 H1M 99.53(18) . .
C7 La1 H1M 122.8(6) . .
C26 La1 H1M 98.7(12) . .
C20 La1 H1M 115.7(5) . .
C1 Si1 C14 111.54(16) . .
C1 Si1 C15 107.79(14) . .
C14 Si1 C15 106.66(18) . .
C1 Si1 C18 115.68(13) . 2_755
C14 Si1 C18 107.45(15) . 2_755
C15 Si1 C18 107.28(15) . 2_755
B1 N1 C21 122.3(3) . .
B1 N1 C23 122.7(3) . .
C21 N1 C23 114.5(3) . .
N1 B1 C16 123.9(3) . .
N1 B1 C20 124.0(3) . .
C16 B1 C20 112.1(3) . .
N1 B1 La1 124.3(2) . .
C16 B1 La1 69.12(16) . .
C20 B1 La1 71.34(16) . .
C13 C1 C2 104.8(3) . .
C13 C1 Si1 127.5(2) . .
C2 C1 Si1 126.1(2) . .
C13 C1 La1 74.58(16) . .
C2 C1 La1 78.86(17) . .
Si1 C1 La1 123.08(13) . .
C3 C2 C7 118.1(3) . .
C3 C2 C1 132.0(3) . .
C7 C2 C1 109.9(3) . .
C3 C2 La1 118.8(2) . .
C7 C2 La1 75.86(16) . .
C1 C2 La1 71.64(15) . .
C4 C3 C2 119.8(3) . .
C4 C3 H3 120.1 . .
C2 C3 H3 120.1 . .
C3 C4 C5 121.4(3) . .
C3 C4 H4 119.3 . .
C5 C4 H4 119.3 . .
C6 C5 C4 120.7(3) . .
C6 C5 H5 119.7 . .
C4 C5 H5 119.7 . .
C5 C6 C7 119.3(3) . .
C5 C6 H6 120.3 . .
C7 C6 H6 120.3 . .
C6 C7 C8 132.0(3) . .
C6 C7 C2 120.7(3) . .
C8 C7 C2 107.3(3) . .
C6 C7 La1 116.7(2) . .
C8 C7 La1 74.99(16) . .
C2 C7 La1 75.44(16) . .
C9 C8 C7 131.0(3) . .
C9 C8 C13 121.5(3) . .
C7 C8 C13 107.5(3) . .
C9 C8 La1 119.3(2) . .
C7 C8 La1 76.34(18) . .
C13 C8 La1 71.68(16) . .
C10 C9 C8 118.4(3) . .
C10 C9 H9 120.8 . .
C8 C9 H9 120.8 . .
C9 C10 C11 120.5(3) . .
C9 C10 H10 119.8 . .
C11 C10 H10 119.8 . .
C12 C11 C10 122.1(4) . .
C12 C11 H11 118.9 . .
C10 C11 H11 118.9 . .
C11 C12 C13 119.7(4) . .
C11 C12 H12 120.1 . .
C13 C12 H12 120.1 . .
C12 C13 C8 117.4(3) . .
C12 C13 C1 132.2(3) . .
C8 C13 C1 110.3(3) . .
C12 C13 La1 109.96(19) . .
C8 C13 La1 79.05(18) . .
C1 C13 La1 75.57(17) . .
Si1 C14 H14A 109.5 . .
Si1 C14 H14B 109.5 . .
H14A C14 H14B 109.5 . .
Si1 C14 H14C 109.5 . .
H14A C14 H14C 109.5 . .
H14B C14 H14C 109.5 . .
Si1 C15 H15A 109.5 . .
Si1 C15 H15B 109.5 . .
H15A C15 H15B 109.5 . .
Si1 C15 H15C 109.5 . .
H15A C15 H15C 109.5 . .
H15B C15 H15C 109.5 . .
C17 C16 B1 121.8(3) . .
C17 C16 La1 72.73(17) . .
B1 C16 La1 81.45(17) . .
C17 C16 H16 119.1 . .
B1 C16 H16 119.1 . .
La1 C16 H16 117.3 . .
C16 C17 C18 123.3(3) . .
C16 C17 La1 78.98(17) . .
C18 C17 La1 75.25(16) . .
C16 C17 H17 118.4 . .
C18 C17 H17 118.4 . .
La1 C17 H17 118.0 . .
C19 C18 C17 116.9(3) . .
C19 C18 Si1 121.4(2) . 2_755
C17 C18 Si1 121.1(2) . 2_755
C19 C18 La1 78.52(15) . .
C17 C18 La1 75.33(16) . .
Si1 C18 La1 123.11(13) 2_755 .
C20 C19 C18 124.2(3) . .
C20 C19 La1 78.94(16) . .
C18 C19 La1 72.74(15) . .
C20 C19 H19 117.9 . .
C18 C19 H19 117.9 . .
La1 C19 H19 121.4 . .
C19 C20 B1 121.4(3) . .
C19 C20 La1 73.64(16) . .
B1 C20 La1 79.22(17) . .
C19 C20 H20 119.3 . .
B1 C20 H20 119.3 . .
La1 C20 H20 118.6 . .
N1 C21 C22 113.1(3) . .
N1 C21 H21A 109.0 . .
C22 C21 H21A 108.9 . .
N1 C21 H21B 109.0 . .
C22 C21 H21B 109.0 . .
H21A C21 H21B 107.8 . .
C21 C22 H22A 109.5 . .
C21 C22 H22B 109.5 . .
H22A C22 H22B 109.5 . .
C21 C22 H22C 109.5 . .
H22A C22 H22C 109.5 . .
H22B C22 H22C 109.5 . .
N1 C23 C24 114.3(4) . .
N1 C23 H23A 108.7 . .
C24 C23 H23A 108.7 . .
N1 C23 H23B 108.7 . .
C24 C23 H23B 108.7 . .
H23A C23 H23B 107.6 . .
C23 C24 H24A 109.5 . .
C23 C24 H24B 109.5 . .
H24A C24 H24B 109.5 . .
C23 C24 H24C 109.5 . .
H24A C24 H24C 109.5 . .
H24B C24 H24C 109.5 . .
C26 C25 C26 118.2(5) . 2_755
C26 C25 La1 148.5(3) . 2_755
C26 C25 La1 83.4(2) 2_755 2_755
C26 C25 La1 83.4(2) . .
C26 C25 La1 148.5(3) 2_755 .
La1 C25 La1 88.27(14) 2_755 .
C27 C26 C25 130.0(4) . .
C27 C26 La1 158.6(4) . .
C25 C26 La1 67.3(2) . .
C26 C27 C28 94.1(6) . .
C26 C27 H27A 112.9 . .
C28 C27 H27A 112.9 . .
C26 C27 H27B 112.9 . .
C28 C27 H27B 112.9 . .
H27A C27 H27B 110.3 . .
C27 C28 H28A 109.5 . .
C27 C28 H28B 109.5 . .
H28A C28 H28B 109.5 . .
C27 C28 H28C 109.5 . .
H28A C28 H28C 109.5 . .
H28B C28 H28C 109.5 . .
C30 C29 C29 132.9(8) . 2_655
C30 C29 H29A 104.0 . .
C29 C29 H29A 104.0 2_655 .
C30 C29 H29B 104.0 . .
C29 C29 H29B 104.0 2_655 .
H29A C29 H29B 105.5 . .
C29 C30 C31 124.6(9) . .
C29 C30 H30A 106.2 . .
C31 C30 H30A 106.2 . .
C29 C30 H30B 106.2 . .
C31 C30 H30B 106.2 . .
H30A C30 H30B 106.4 . .
C30 C31 H31A 109.5 . .
C30 C31 H31B 109.5 . .
H31A C31 H31B 109.5 . .
C30 C31 H31C 109.5 . .
H31A C31 H31C 109.5 . .
H31B C31 H31C 109.5 . .

loop_
_geom_bond_atom_site_label_1
_geom_bond_atom_site_label_2
_geom_bond_distance
_geom_bond_site_symmetry_2
La1 C25 2.703(3) .
La1 C13 2.789(3) .
La1 C1 2.802(3) .
La1 C18 2.815(3) .
La1 C17 2.816(3) .
La1 C8 2.885(3) .
La1 C19 2.888(3) .
La1 C16 2.894(3) .
La1 C2 2.897(3) .
La1 C7 2.902(3) .
La1 C26 2.910(5) .
La1 C20 2.954(3) .
La1 H1M 2.12(2) .
Si1 C1 1.871(3) .
Si1 C14 1.871(4) .
Si1 C15 1.871(3) .
Si1 C18 1.884(3) 2_755
N1 B1 1.428(4) .
N1 C21 1.457(5) .
N1 C23 1.464(5) .
B1 C16 1.522(5) .
B1 C20 1.533(5) .
C1 C13 1.440(4) .
C1 C2 1.454(4) .
C2 C3 1.421(4) .
C2 C7 1.437(4) .
C3 C4 1.366(5) .
C3 H3 0.9500 .
C4 C5 1.417(5) .
C4 H4 0.9500 .
C5 C6 1.364(6) .
C5 H5 0.9500 .
C6 C7 1.409(5) .
C6 H6 0.9500 .
C7 C8 1.433(5) .
C8 C9 1.417(5) .
C8 C13 1.437(4) .
C9 C10 1.389(6) .
C9 H9 0.9500 .
C10 C11 1.399(6) .
C10 H10 0.9500 .
C11 C12 1.375(5) .
C11 H11 0.9500 .
C12 C13 1.426(5) .
C12 H12 0.9500 .
C14 H14A 0.9800 .
C14 H14B 0.9800 .
C14 H14C 0.9800 .
C15 H15A 0.9800 .
C15 H15B 0.9800 .
C15 H15C 0.9800 .
C16 C17 1.397(4) .
C16 H16 0.9500 .
C17 C18 1.430(4) .
C17 H17 0.9500 .
C18 C19 1.417(4) .
C18 Si1 1.884(3) 2_755
C19 C20 1.386(4) .
C19 H19 0.9500 .
C20 H20 0.9500 .
C21 C22 1.514(6) .
C21 H21A 0.9900 .
C21 H21B 0.9900 .
C22 H22A 0.9800 .
C22 H22B 0.9800 .
C22 H22C 0.9800 .
C23 C24 1.464(8) .
C23 H23A 0.9900 .
C23 H23B 0.9900 .
C24 H24A 0.9800 .
C24 H24B 0.9800 .
C24 H24C 0.9800 .
C25 C26 1.433(5) .
C25 C26 1.433(5) 2_755
C25 La1 2.703(3) 2_755
C26 C27 1.417(6) .
C27 C28 1.642(8) .
C27 H27A 0.9900 .
C27 H27B 0.9900 .
C28 H28A 0.9800 .
C28 H28B 0.9800 .
C28 H28C 0.9800 .
C29 C30 1.362(7) .
C29 C29 1.438(8) 2_655
C29 H29A 0.9900 .
C29 H29B 0.9900 .
C30 C31 1.425(8) .
C30 H30A 0.9900 .
C30 H30B 0.9900 .
C31 H31A 0.9800 .
C31 H31B 0.9800 .
C31 H31C 0.9800 .

loop_
_geom_torsion_atom_site_label_1
_geom_torsion_atom_site_label_2
_geom_torsion_atom_site_label_3
_geom_torsion_atom_site_label_4
_geom_torsion
_geom_torsion_site_symmetry_1
_geom_torsion_site_symmetry_4
C21 N1 B1 C16 6.6(5) . .
C23 N1 B1 C16 177.5(3) . .
C21 N1 B1 C20 -177.4(3) . .
C23 N1 B1 C20 -6.4(5) . .
C21 N1 B1 La1 93.1(4) . .
C23 N1 B1 La1 -96.0(4) . .
C25 La1 B1 N1 93.0(3) . .
C13 La1 B1 N1 -76.1(3) . .
C1 La1 B1 N1 -51.3(4) . .
C18 La1 B1 N1 179.8(3) . .
C17 La1 B1 N1 -146.4(3) . .
C8 La1 B1 N1 -59.9(3) . .
C19 La1 B1 N1 147.1(3) . .
C16 La1 B1 N1 -117.5(4) . .
C2 La1 B1 N1 -20.1(3) . .
C7 La1 B1 N1 -31.2(3) . .
C26 La1 B1 N1 64.5(3) . .
C20 La1 B1 N1 118.9(4) . .
C25 La1 B1 C16 -149.49(16) . .
C13 La1 B1 C16 41.4(2) . .
C1 La1 B1 C16 66.2(2) . .
C18 La1 B1 C16 -62.70(17) . .
C17 La1 B1 C16 -28.96(15) . .
C8 La1 B1 C16 57.62(18) . .
C19 La1 B1 C16 -95.39(19) . .
C2 La1 B1 C16 97.38(18) . .
C7 La1 B1 C16 86.32(17) . .
C26 La1 B1 C16 -178.02(18) . .
C20 La1 B1 C16 -123.6(3) . .
C25 La1 B1 C20 -25.87(19) . .
C13 La1 B1 C20 165.03(17) . .
C1 La1 B1 C20 -170.15(16) . .
C18 La1 B1 C20 60.93(18) . .
C17 La1 B1 C20 94.7(2) . .
C8 La1 B1 C20 -178.76(19) . .
C19 La1 B1 C20 28.23(17) . .
C16 La1 B1 C20 123.6(3) . .
C2 La1 B1 C20 -139.00(17) . .
C7 La1 B1 C20 -150.06(18) . .
C26 La1 B1 C20 -54.4(2) . .
C14 Si1 C1 C13 3.6(3) . .
C15 Si1 C1 C13 120.3(3) . .
C18 Si1 C1 C13 -119.6(3) 2_755 .
C14 Si1 C1 C2 -159.8(3) . .
C15 Si1 C1 C2 -43.0(3) . .
C18 Si1 C1 C2 77.0(3) 2_755 .
C14 Si1 C1 La1 99.32(19) . .
C15 Si1 C1 La1 -143.92(18) . .
C18 Si1 C1 La1 -23.9(2) 2_755 .
C25 La1 C1 C13 168.41(17) . .
C18 La1 C1 C13 54.2(2) . .
C17 La1 C1 C13 19.8(2) . .
C8 La1 C1 C13 -36.11(17) . .
C19 La1 C1 C13 81.5(3) . .
C16 La1 C1 C13 -14.3(2) . .
C2 La1 C1 C13 -108.9(2) . .
C7 La1 C1 C13 -74.41(19) . .
C26 La1 C1 C13 -162.10(19) . .
C20 La1 C1 C13 -77.9(6) . .
C25 La1 C1 C2 -82.65(18) . .
C13 La1 C1 C2 108.9(2) . .
C18 La1 C1 C2 163.17(16) . .
C17 La1 C1 C2 128.79(17) . .
C8 La1 C1 C2 72.83(18) . .
C19 La1 C1 C2 -169.6(2) . .
C16 La1 C1 C2 94.68(19) . .
C7 La1 C1 C2 34.53(17) . .
C26 La1 C1 C2 -53.16(19) . .
C20 La1 C1 C2 31.1(6) . .
C25 La1 C1 Si1 43.36(18) . .
C13 La1 C1 Si1 -125.0(3) . .
C18 La1 C1 Si1 -70.8(2) . .
C17 La1 C1 Si1 -105.20(17) . .
C8 La1 C1 Si1 -161.2(2) . .
C19 La1 C1 Si1 -43.6(4) . .
C16 La1 C1 Si1 -139.31(15) . .
C2 La1 C1 Si1 126.0(3) . .
C7 La1 C1 Si1 160.5(2) . .
C26 La1 C1 Si1 72.86(19) . .
C20 La1 C1 Si1 157.1(4) . .
C13 C1 C2 C3 -176.9(3) . .
Si1 C1 C2 C3 -10.5(5) . .
La1 C1 C2 C3 112.5(3) . .
C13 C1 C2 C7 3.8(3) . .
Si1 C1 C2 C7 170.2(2) . .
La1 C1 C2 C7 -66.8(2) . .
C13 C1 C2 La1 70.59(18) . .
Si1 C1 C2 La1 -123.0(2) . .
C25 La1 C2 C3 -24.3(2) . .
C13 La1 C2 C3 -168.1(3) . .
C1 La1 C2 C3 -128.5(3) . .
C18 La1 C2 C3 -170.4(2) . .
C17 La1 C2 C3 157.9(2) . .
C8 La1 C2 C3 151.7(3) . .
C19 La1 C2 C3 35.7(5) . .
C16 La1 C2 C3 126.2(2) . .
C7 La1 C2 C3 114.5(3) . .
C26 La1 C2 C3 -1.2(2) . .
C20 La1 C2 C3 59.5(3) . .
C25 La1 C2 C7 -138.8(2) . .
C13 La1 C2 C7 77.3(2) . .
C1 La1 C2 C7 117.0(3) . .
C18 La1 C2 C7 75.1(3) . .
C17 La1 C2 C7 43.4(2) . .
C8 La1 C2 C7 37.13(19) . .
C19 La1 C2 C7 -78.9(4) . .
C16 La1 C2 C7 11.7(2) . .
C26 La1 C2 C7 -115.7(2) . .
C20 La1 C2 C7 -55.0(3) . .
C25 La1 C2 C1 104.21(18) . .
C13 La1 C2 C1 -39.67(17) . .
C18 La1 C2 C1 -41.9(4) . .
C17 La1 C2 C1 -73.6(2) . .
C8 La1 C2 C1 -79.9(2) . .
C19 La1 C2 C1 164.1(3) . .
C16 La1 C2 C1 -105.29(18) . .
C7 La1 C2 C1 -117.0(3) . .
C26 La1 C2 C1 127.3(2) . .
C20 La1 C2 C1 -171.98(16) . .
C7 C2 C3 C4 1.1(5) . .
C1 C2 C3 C4 -178.2(3) . .
La1 C2 C3 C4 -87.5(3) . .
C2 C3 C4 C5 1.7(5) . .
C3 C4 C5 C6 -3.1(6) . .
C4 C5 C6 C7 1.4(6) . .
C5 C6 C7 C8 -176.7(4) . .
C5 C6 C7 C2 1.4(5) . .
C5 C6 C7 La1 89.7(4) . .
C3 C2 C7 C6 -2.7(4) . .
C1 C2 C7 C6 176.7(3) . .
La1 C2 C7 C6 112.6(3) . .
C3 C2 C7 C8 175.8(3) . .
C1 C2 C7 C8 -4.7(3) . .
La1 C2 C7 C8 -68.8(2) . .
C3 C2 C7 La1 -115.3(3) . .
C1 C2 C7 La1 64.1(2) . .
C25 La1 C7 C6 -68.4(3) . .
C13 La1 C7 C6 166.9(3) . .
C1 La1 C7 C6 -152.9(3) . .
C18 La1 C7 C6 91.6(3) . .
C17 La1 C7 C6 93.5(3) . .
C8 La1 C7 C6 129.9(3) . .
C19 La1 C7 C6 40.7(3) . .
C16 La1 C7 C6 72.6(3) . .
C2 La1 C7 C6 -117.3(3) . .
C26 La1 C7 C6 -53.7(3) . .
C20 La1 C7 C6 26.4(3) . .
C25 La1 C7 C8 161.75(17) . .
C13 La1 C7 C8 37.01(17) . .
C1 La1 C7 C8 77.2(2) . .
C18 La1 C7 C8 -38.2(3) . .
C17 La1 C7 C8 -36.4(2) . .
C19 La1 C7 C8 -89.1(2) . .
C16 La1 C7 C8 -57.28(19) . .
C2 La1 C7 C8 112.8(3) . .
C26 La1 C7 C8 176.4(2) . .
C20 La1 C7 C8 -103.44(19) . .
C25 La1 C7 C2 49.0(2) . .
C13 La1 C7 C2 -75.8(2) . .
C1 La1 C7 C2 -35.55(18) . .
C18 La1 C7 C2 -151.03(18) . .
C17 La1 C7 C2 -149.16(18) . .
C8 La1 C7 C2 -112.8(3) . .
C19 La1 C7 C2 158.07(18) . .
C16 La1 C7 C2 -170.1(2) . .
C26 La1 C7 C2 63.6(2) . .
C20 La1 C7 C2 143.78(18) . .
C6 C7 C8 C9 4.6(6) . .
C2 C7 C8 C9 -173.7(3) . .
La1 C7 C8 C9 117.1(3) . .
C6 C7 C8 C13 -178.0(3) . .
C2 C7 C8 C13 3.7(3) . .
La1 C7 C8 C13 -65.4(2) . .
C6 C7 C8 La1 -112.6(4) . .
C2 C7 C8 La1 69.1(2) . .
C25 La1 C8 C9 -159.4(3) . .
C13 La1 C8 C9 116.4(4) . .
C1 La1 C8 C9 153.3(3) . .
C18 La1 C8 C9 25.4(3) . .
C17 La1 C8 C9 17.5(3) . .
C19 La1 C8 C9 -2.7(4) . .
C16 La1 C8 C9 -8.6(3) . .
C2 La1 C8 C9 -166.8(3) . .
C7 La1 C8 C9 -129.6(4) . .
C26 La1 C8 C9 -133.9(3) . .
C20 La1 C8 C9 -34.4(3) . .
C25 La1 C8 C7 -29.7(3) . .
C13 La1 C8 C7 -114.0(3) . .
C1 La1 C8 C7 -77.10(19) . .
C18 La1 C8 C7 155.00(17) . .
C17 La1 C8 C7 147.10(18) . .
C19 La1 C8 C7 126.97(18) . .
C16 La1 C8 C7 121.05(19) . .
C2 La1 C8 C7 -37.16(17) . .
C26 La1 C8 C7 -4.3(2) . .
C20 La1 C8 C7 95.26(19) . .
C25 La1 C8 C13 84.2(3) . .
C1 La1 C8 C13 36.86(17) . .
C18 La1 C8 C13 -91.05(18) . .
C17 La1 C8 C13 -98.94(18) . .
C19 La1 C8 C13 -119.08(18) . .
C16 La1 C8 C13 -125.00(19) . .
C2 La1 C8 C13 76.79(19) . .
C7 La1 C8 C13 114.0(3) . .
C26 La1 C8 C13 109.6(2) . .
C20 La1 C8 C13 -150.78(17) . .
C7 C8 C9 C10 179.5(3) . .
C13 C8 C9 C10 2.4(5) . .
La1 C8 C9 C10 -83.1(4) . .
C8 C9 C10 C11 3.3(5) . .
C9 C10 C11 C12 -4.7(6) . .
C10 C11 C12 C13 0.1(5) . .
C11 C12 C13 C8 5.4(5) . .
C11 C12 C13 C1 -178.5(3) . .
C11 C12 C13 La1 93.2(3) . .
C9 C8 C13 C12 -6.7(4) . .
C7 C8 C13 C12 175.5(3) . .
La1 C8 C13 C12 106.9(3) . .
C9 C8 C13 C1 176.3(3) . .
C7 C8 C13 C1 -1.4(3) . .
La1 C8 C13 C1 -70.0(2) . .
C9 C8 C13 La1 -113.7(3) . .
C7 C8 C13 La1 68.6(2) . .
C2 C1 C13 C12 -177.8(3) . .
Si1 C1 C13 C12 16.1(5) . .
La1 C1 C13 C12 -104.0(3) . .
C2 C1 C13 C8 -1.4(3) . .
Si1 C1 C13 C8 -167.6(2) . .
La1 C1 C13 C8 72.3(2) . .
C2 C1 C13 La1 -73.73(19) . .
Si1 C1 C13 La1 120.1(2) . .
C25 La1 C13 C12 114.3(2) . .
C1 La1 C13 C12 130.1(3) . .
C18 La1 C13 C12 -11.4(3) . .
C17 La1 C13 C12 -33.2(2) . .
C8 La1 C13 C12 -115.4(3) . .
C19 La1 C13 C12 -18.7(3) . .
C16 La1 C13 C12 -61.6(2) . .
C2 La1 C13 C12 169.3(3) . .
C7 La1 C13 C12 -151.6(3) . .
C26 La1 C13 C12 152.8(2) . .
C20 La1 C13 C12 -67.2(3) . .
C25 La1 C13 C8 -130.34(18) . .
C1 La1 C13 C8 -114.5(3) . .
C18 La1 C13 C8 103.93(18) . .
C17 La1 C13 C8 82.15(18) . .
C19 La1 C13 C8 96.6(2) . .
C16 La1 C13 C8 53.78(18) . .
C2 La1 C13 C8 -75.34(19) . .
C7 La1 C13 C8 -36.21(17) . .
C26 La1 C13 C8 -91.9(2) . .
C20 La1 C13 C8 48.2(3) . .
C25 La1 C13 C1 -15.8(2) . .
C18 La1 C13 C1 -141.58(17) . .
C17 La1 C13 C1 -163.36(17) . .
C8 La1 C13 C1 114.5(3) . .
C19 La1 C13 C1 -148.86(17) . .
C16 La1 C13 C1 168.28(17) . .
C2 La1 C13 C1 39.16(16) . .
C7 La1 C13 C1 78.29(19) . .
C26 La1 C13 C1 22.6(2) . .
C20 La1 C13 C1 162.67(17) . .
N1 B1 C16 C17 -178.4(3) . .
C20 B1 C16 C17 5.1(4) . .
La1 B1 C16 C17 63.5(2) . .
N1 B1 C16 La1 118.1(3) . .
C20 B1 C16 La1 -58.4(2) . .
C25 La1 C16 C17 -87.9(2) . .
C13 La1 C16 C17 88.34(19) . .
C1 La1 C16 C17 95.42(19) . .
C18 La1 C16 C17 -29.12(17) . .
C8 La1 C16 C17 112.08(19) . .
C19 La1 C16 C17 -63.21(18) . .
C2 La1 C16 C17 130.81(18) . .
C7 La1 C16 C17 136.41(19) . .
C26 La1 C16 C17 -124.8(2) . .
C20 La1 C16 C17 -95.6(2) . .
C25 La1 C16 B1 39.3(2) . .
C13 La1 C16 B1 -144.47(17) . .
C1 La1 C16 B1 -137.39(17) . .
C18 La1 C16 B1 98.08(19) . .
C17 La1 C16 B1 127.2(3) . .
C8 La1 C16 B1 -120.73(18) . .
C19 La1 C16 B1 63.98(17) . .
C2 La1 C16 B1 -102.00(18) . .
C7 La1 C16 B1 -96.40(18) . .
C26 La1 C16 B1 2.4(2) . .
C20 La1 C16 B1 31.61(16) . .
B1 C16 C17 C18 -3.9(4) . .
La1 C16 C17 C18 64.0(3) . .
B1 C16 C17 La1 -67.9(3) . .
C25 La1 C17 C16 112.73(19) . .
C13 La1 C17 C16 -94.20(19) . .
C1 La1 C17 C16 -103.95(19) . .
C18 La1 C17 C16 129.0(3) . .
C8 La1 C17 C16 -65.22(19) . .
C19 La1 C17 C16 97.0(2) . .
C2 La1 C17 C16 -69.8(2) . .
C7 La1 C17 C16 -48.7(2) . .
C26 La1 C17 C16 78.9(2) . .
C20 La1 C17 C16 64.97(18) . .
C25 La1 C17 C18 -16.3(2) . .
C13 La1 C17 C18 136.78(18) . .
C1 La1 C17 C18 127.02(17) . .
C8 La1 C17 C18 165.75(18) . .
C19 La1 C17 C18 -31.98(16) . .
C16 La1 C17 C18 -129.0(3) . .
C2 La1 C17 C18 161.18(16) . .
C7 La1 C17 C18 -177.71(17) . .
C26 La1 C17 C18 -50.2(2) . .
C20 La1 C17 C18 -64.05(18) . .
C16 C17 C18 C19 2.9(4) . .
La1 C17 C18 C19 68.7(2) . .
C16 C17 C18 Si1 174.1(2) . 2_755
La1 C17 C18 Si1 -120.11(19) . 2_755
C16 C17 C18 La1 -65.8(3) . .
C25 La1 C18 C19 44.31(17) . .
C13 La1 C18 C19 -170.90(16) . .
C1 La1 C18 C19 162.64(15) . .
C17 La1 C18 C19 -122.0(3) . .
C8 La1 C18 C19 -138.27(17) . .
C16 La1 C18 C19 -94.02(19) . .
C2 La1 C18 C19 -169.1(2) . .
C7 La1 C18 C19 -118.54(19) . .
C26 La1 C18 C19 22.7(2) . .
C20 La1 C18 C19 -26.52(16) . .
C25 La1 C18 C17 166.34(18) . .
C13 La1 C18 C17 -48.9(2) . .
C1 La1 C18 C17 -75.3(2) . .
C8 La1 C18 C17 -16.2(2) . .
C19 La1 C18 C17 122.0(3) . .
C16 La1 C18 C17 28.00(17) . .
C2 La1 C18 C17 -47.1(4) . .
C7 La1 C18 C17 3.5(3) . .
C26 La1 C18 C17 144.8(2) . .
C20 La1 C18 C17 95.5(2) . .
C25 La1 C18 Si1 -75.88(17) . 2_755
C13 La1 C18 Si1 68.91(18) . 2_755
C1 La1 C18 Si1 42.5(2) . 2_755
C17 La1 C18 Si1 117.8(3) . 2_755
C8 La1 C18 Si1 101.55(17) . 2_755
C19 La1 C18 Si1 -120.2(3) . 2_755
C16 La1 C18 Si1 145.8(2) . 2_755
C2 La1 C18 Si1 70.7(3) . 2_755
C7 La1 C18 Si1 121.27(17) . 2_755
C26 La1 C18 Si1 -97.4(2) . 2_755
C20 La1 C18 Si1 -146.7(2) . 2_755
C17 C18 C19 C20 -3.9(4) . .
Si1 C18 C19 C20 -175.0(2) 2_755 .
La1 C18 C19 C20 63.0(3) . .
C17 C18 C19 La1 -66.9(2) . .
Si1 C18 C19 La1 121.95(19) 2_755 .
C25 La1 C19 C20 95.1(2) . .
C13 La1 C19 C20 -117.5(2) . .
C1 La1 C19 C20 -172.7(2) . .
C18 La1 C19 C20 -131.3(3) . .
C17 La1 C19 C20 -98.5(2) . .
C8 La1 C19 C20 -72.0(2) . .
C16 La1 C19 C20 -65.20(19) . .
C2 La1 C19 C20 32.7(5) . .
C7 La1 C19 C20 -27.2(3) . .
C26 La1 C19 C20 69.2(2) . .
C25 La1 C19 C18 -133.57(18) . .
C13 La1 C19 C18 13.8(2) . .
C1 La1 C19 C18 -41.4(3) . .
C17 La1 C19 C18 32.76(16) . .
C8 La1 C19 C18 59.3(2) . .
C16 La1 C19 C18 66.11(17) . .
C2 La1 C19 C18 164.1(3) . .
C7 La1 C19 C18 104.1(2) . .
C26 La1 C19 C18 -159.50(19) . .
C20 La1 C19 C18 131.3(3) . .
C18 C19 C20 B1 5.8(4) . .
La1 C19 C20 B1 65.9(3) . .
C18 C19 C20 La1 -60.1(2) . .
N1 B1 C20 C19 177.5(3) . .
C16 B1 C20 C19 -6.0(4) . .
La1 B1 C20 C19 -63.1(2) . .
N1 B1 C20 La1 -119.4(3) . .
C16 B1 C20 La1 57.1(2) . .
C25 La1 C20 C19 -78.02(19) . .
C13 La1 C20 C19 103.1(2) . .
C1 La1 C20 C19 166.1(5) . .
C18 La1 C20 C19 27.79(17) . .
C17 La1 C20 C19 62.54(19) . .
C8 La1 C20 C19 128.99(18) . .
C16 La1 C20 C19 95.9(2) . .
C2 La1 C20 C19 -169.51(17) . .
C7 La1 C20 C19 163.05(18) . .
C26 La1 C20 C19 -107.9(2) . .
C25 La1 C20 B1 154.5(2) . .
C13 La1 C20 B1 -24.4(3) . .
C1 La1 C20 B1 38.6(6) . .
C18 La1 C20 B1 -99.7(2) . .
C17 La1 C20 B1 -64.96(19) . .
C8 La1 C20 B1 1.5(2) . .
C19 La1 C20 B1 -127.5(3) . .
C16 La1 C20 B1 -31.60(18) . .
C2 La1 C20 B1 63.0(2) . .
C7 La1 C20 B1 35.5(2) . .
C26 La1 C20 B1 124.6(2) . .
B1 N1 C21 C22 94.2(4) . .
C23 N1 C21 C22 -77.4(5) . .
B1 N1 C23 C24 113.7(5) . .
C21 N1 C23 C24 -74.7(6) . .
C13 La1 C25 C26 90.4(3) . .
C1 La1 C25 C26 82.3(3) . .
C18 La1 C25 C26 -137.1(3) . .
C17 La1 C25 C26 -129.2(3) . .
C8 La1 C25 C26 47.0(3) . .
C19 La1 C25 C26 -116.7(3) . .
C16 La1 C25 C26 -94.9(3) . .
C2 La1 C25 C26 52.6(3) . .
C7 La1 C25 C26 31.0(3) . .
C20 La1 C25 C26 -88.7(3) . .
C13 La1 C25 C26 -133.5(5) . 2_755
C1 La1 C25 C26 -141.6(5) . 2_755
C18 La1 C25 C26 -1.0(5) . 2_755
C17 La1 C25 C26 6.9(5) . 2_755
C8 La1 C25 C26 -176.9(4) . 2_755
C19 La1 C25 C26 19.4(5) . 2_755
C16 La1 C25 C26 41.2(5) . 2_755
C2 La1 C25 C26 -171.3(5) . 2_755
C7 La1 C25 C26 167.1(5) . 2_755
C26 La1 C25 C26 136.1(6) . 2_755
C20 La1 C25 C26 47.4(5) . 2_755
C13 La1 C25 La1 -59.10(11) . 2_755
C1 La1 C25 La1 -67.22(7) . 2_755
C18 La1 C25 La1 73.33(6) . 2_755
C17 La1 C25 La1 81.28(9) . 2_755
C8 La1 C25 La1 -102.49(17) . 2_755
C19 La1 C25 La1 93.78(7) . 2_755
C16 La1 C25 La1 115.61(9) . 2_755
C2 La1 C25 La1 -96.97(7) . 2_755
C7 La1 C25 La1 -118.56(9) . 2_755
C26 La1 C25 La1 -149.5(3) . 2_755
C20 La1 C25 La1 121.73(6) . 2_755
C26 C25 C26 C27 39.3(6) 2_755 .
La1 C25 C26 C27 -89.3(8) 2_755 .
La1 C25 C26 C27 -165.0(7) . .
C26 C25 C26 La1 -155.70(16) 2_755 .
La1 C25 C26 La1 75.7(5) 2_755 .
C25 La1 C26 C27 147.2(15) . .
C13 La1 C26 C27 31.5(13) . .
C1 La1 C26 C27 42.7(13) . .
C18 La1 C26 C27 -164.3(13) . .
C17 La1 C26 C27 -139.7(12) . .
C8 La1 C26 C27 -4.4(14) . .
C19 La1 C26 C27 -153.6(13) . .
C16 La1 C26 C27 -104.8(13) . .
C2 La1 C26 C27 19.3(13) . .
C7 La1 C26 C27 -6.5(13) . .
C20 La1 C26 C27 -127.6(13) . .
C13 La1 C26 C25 -115.7(2) . .
C1 La1 C26 C25 -104.5(2) . .
C18 La1 C26 C25 48.5(3) . .
C17 La1 C26 C25 73.1(3) . .
C8 La1 C26 C25 -151.56(18) . .
C19 La1 C26 C25 59.2(2) . .
C16 La1 C26 C25 108.1(2) . .
C2 La1 C26 C25 -127.9(2) . .
C7 La1 C26 C25 -153.6(2) . .
C20 La1 C26 C25 85.2(2) . .
C25 C26 C27 C28 -142.4(7) . .
La1 C26 C27 C28 78.3(14) . .
C29 C29 C30 C31 -159.6(7) 2_655 .
